data_7702942
loop_
_publ_author_name
'Hou, Xiaomin'
'Yan, Chong-Chong'
'Xu, Xiuling'
'Liang, Ai-Qin'
'Song, Zu-Wei'
'Tang, Si-Fu'

_publ_section_title
;
 Two-dimensional layered lanthanide diphosphonates: synthesis, structures
 and sensing properties toward Fe<sup>3+</sup> and
 Cr<sub>2</sub>O<sub>7</sub><sup>2</sup>.
;
_journal_issue 12
_journal_name_full 'Dalton transactions (Cambridge, England : 2003)'
_journal_page_first 3809
_journal_page_last 3815
_journal_paper_doi 10.1039/c9dt03531a
_journal_volume 49
_journal_year 2020
_chemical_formula_sum 'C9 H15 Er O8 P2'
_chemical_formula_weight 480.41
_space_group_crystal_system monoclinic
_space_group_IT_number 14
_space_group_name_Hall '-P 2ybc'
_space_group_name_H-M_alt 'P 1 21/c 1'
_atom_sites_solution_hydrogens mixed
_audit_creation_method SHELXL-2013
_audit_update_record
;
2019-08-16 deposited with the CCDC.	2019-12-02 downloaded from the CCDC.
;
_cell_angle_alpha 90
_cell_angle_beta 95.3350(10)
_cell_angle_gamma 90
_cell_formula_units_Z 4
_cell_length_a 12.2733(5)
_cell_length_b 8.2942(3)
_cell_length_c 13.2498(5)
_cell_measurement_reflns_used 14171
_cell_measurement_temperature 293(2)
_cell_measurement_theta_max 24.996
_cell_measurement_theta_min 2.901
_cell_volume 1342.95(9)
_computing_cell_refinement 'Bruker XSCANS'
_computing_data_collection 'Bruker XSCANS'
_computing_data_reduction 'Bruker SHELXTL'
_computing_molecular_graphics 'Bruker SHELXTL'
_computing_publication_material 'Bruker SHELXTL'
_computing_structure_refinement 'SHELXL-2013 (Sheldrick, 2013)'
_computing_structure_solution 'Bruker SHELXTL'
_diffrn_ambient_temperature 293(2)
_diffrn_measured_fraction_theta_full 0.973
_diffrn_measured_fraction_theta_max 0.998
_diffrn_measurement_device_type 'Bruker P4'
_diffrn_measurement_method '\w scans'
_diffrn_radiation_type MoK\a
_diffrn_radiation_wavelength 0.71073
_diffrn_reflns_av_R_equivalents 0.0446
_diffrn_reflns_av_unetI/netI 0.0294
_diffrn_reflns_Laue_measured_fraction_full 0.973
_diffrn_reflns_Laue_measured_fraction_max 0.998
_diffrn_reflns_limit_h_max 14
_diffrn_reflns_limit_h_min -14
_diffrn_reflns_limit_k_max 9
_diffrn_reflns_limit_k_min -9
_diffrn_reflns_limit_l_max 15
_diffrn_reflns_limit_l_min -15
_diffrn_reflns_number 17103
_diffrn_reflns_point_group_measured_fraction_full 0.973
_diffrn_reflns_point_group_measured_fraction_max 0.998
_diffrn_reflns_theta_full 25.242
_diffrn_reflns_theta_max 24.996
_diffrn_reflns_theta_min 2.901
_exptl_absorpt_coefficient_mu 6.521
_exptl_absorpt_correction_T_max 0.765
_exptl_absorpt_correction_T_min 0.462
_exptl_absorpt_correction_type multi-scan
_exptl_crystal_colour colorless
_exptl_crystal_density_diffrn 2.376
_exptl_crystal_description block
_exptl_crystal_F_000 924
_exptl_crystal_size_max 0.205
_exptl_crystal_size_mid 0.10
_exptl_crystal_size_min 0.041
_refine_diff_density_max 2.337
_refine_diff_density_min -0.657
_refine_diff_density_rms 0.149
_refine_ls_extinction_method none
_refine_ls_goodness_of_fit_ref 1.014
_refine_ls_hydrogen_treatment constr
_refine_ls_matrix_type full
_refine_ls_number_parameters 182
_refine_ls_number_reflns 2362
_refine_ls_number_restraints 0
_refine_ls_restrained_S_all 1.014
_refine_ls_R_factor_all 0.0406
_refine_ls_R_factor_gt 0.0269
_refine_ls_shift/su_max 0.001
_refine_ls_shift/su_mean 0.000
_refine_ls_structure_factor_coef Fsqd
_refine_ls_weighting_details
;
 w=1/[\s^2^(Fo^2^)+(0.0364P)^2^+2.9506P]
 where P=(Fo^2^+2Fc^2^)/3
;
_refine_ls_weighting_scheme calc
_refine_ls_wR_factor_gt 0.0610
_refine_ls_wR_factor_ref 0.0675
_reflns_Friedel_coverage 0.000
_reflns_number_gt 1838
_reflns_number_total 2362
_reflns_threshold_expression 'I > 2\s(I)'
_cod_data_source_file c9dt03531a2.cif
_cod_data_source_block 1_CCDC2
_cod_depositor_comments 'Adding full bibliography for 7702940--7702943.cif.'
_cod_original_sg_symbol_H-M 'P 21/c'
_cod_database_code 7702942
_shelx_space_group_comment
;
The symmetry employed for this shelxl refinement is uniquely defined
by the following loop, which should always be used as a source of
symmetry information in preference to the above space-group names.
They are only intended as comments.
;
_shelxl_version_number 2013-2

loop_
_space_group_symop_operation_xyz
'x, y, z'
'-x, y+1/2, -z+1/2'
'-x, -y, -z'
'x, -y-1/2, z-1/2'

loop_
_atom_site_label
_atom_site_type_symbol
_atom_site_fract_x
_atom_site_fract_y
_atom_site_fract_z
_atom_site_U_iso_or_equiv
_atom_site_adp_type
_atom_site_occupancy
_atom_site_site_symmetry_order
_atom_site_calc_flag
_atom_site_refinement_flags_posn
_atom_site_refinement_flags_adp
Er1 Er 0.47845(2) 0.25371(3) 0.09128(2) 0.01182(10) Uani 1 1 d . .
P1 P 0.38602(11) 0.39607(15) 0.32964(9) 0.0116(3) Uani 1 1 d . .
P2 P 0.31289(12) -0.12838(16) 0.55018(10) 0.0146(3) Uani 1 1 d . .
O1 O 0.4301(3) 0.3325(5) 0.4324(3) 0.0209(9) Uani 1 1 d . .
O1W O 0.3402(3) 0.0514(4) 0.0972(3) 0.0243(9) Uani 1 1 d . .
H1W H 0.3429 0.0078 0.1547 0.029 Uiso 1 1 d R U
H2W H 0.3389 -0.0305 0.0595 0.029 Uiso 1 1 d R U
O2 O 0.4281(3) 0.5678(4) 0.3107(3) 0.0172(8) Uani 1 1 d . .
O2W O 0.5914(3) 0.4613(4) 0.1758(3) 0.0250(9) Uani 1 1 d . .
H3W H 0.5523 0.5325 0.2000 0.030 Uiso 1 1 d R U
H4W H 0.6337 0.5035 0.1370 0.030 Uiso 1 1 d R U
O3 O 0.4100(3) 0.2837(4) 0.2440(3) 0.0175(8) Uani 1 1 d . .
O4 O 0.3554(3) -0.2513(4) 0.4795(3) 0.0207(9) Uani 1 1 d . .
O5 O 0.3757(3) 0.0267(4) 0.5533(3) 0.0243(9) Uani 1 1 d . .
O6 O 0.3107(3) -0.2056(4) 0.6581(3) 0.0238(9) Uani 1 1 d . .
H6B H 0.3502 -0.1534 0.6994 0.036 Uiso 1 1 calc R U
C1 C 0.1054(5) 0.0243(7) 0.2353(4) 0.0258(14) Uani 1 1 d . .
C2 C 0.1130(5) -0.0629(7) 0.3249(4) 0.0250(14) Uani 1 1 d . .
H2A H 0.0906 -0.1701 0.3237 0.030 Uiso 1 1 calc R U
C3 C 0.1532(4) 0.0056(6) 0.4159(4) 0.0194(12) Uani 1 1 d . .
C4 C 0.1866(4) 0.1674(7) 0.4158(4) 0.0198(12) Uani 1 1 d . .
H4A H 0.2106 0.2166 0.4770 0.024 Uiso 1 1 calc R U
C5 C 0.1846(4) 0.2552(6) 0.3274(4) 0.0185(12) Uani 1 1 d . .
C6 C 0.1443(4) 0.1819(7) 0.2374(4) 0.0228(13) Uani 1 1 d . .
H6A H 0.1432 0.2395 0.1771 0.027 Uiso 1 1 calc R U
C7 C 0.0604(5) -0.0501(9) 0.1364(5) 0.0397(17) Uani 1 1 d . .
H7A H 0.0649 0.0264 0.0826 0.059 Uiso 1 1 calc R U
H7B H -0.0147 -0.0799 0.1404 0.059 Uiso 1 1 calc R U
H7C H 0.1022 -0.1443 0.1232 0.059 Uiso 1 1 calc R U
C8 C 0.1697(5) -0.0901(7) 0.5124(4) 0.0239(13) Uani 1 1 d . .
H8A H 0.1314 -0.1921 0.5031 0.029 Uiso 1 1 calc R U
H8B H 0.1381 -0.0317 0.5660 0.029 Uiso 1 1 calc R U
C9 C 0.2387(4) 0.4173(6) 0.3265(4) 0.0183(12) Uani 1 1 d . .
H9A H 0.2207 0.4791 0.3849 0.022 Uiso 1 1 calc R U
H9B H 0.2114 0.4756 0.2659 0.022 Uiso 1 1 calc R U

loop_
_atom_site_aniso_label
_atom_site_aniso_U_11
_atom_site_aniso_U_22
_atom_site_aniso_U_33
_atom_site_aniso_U_23
_atom_site_aniso_U_13
_atom_site_aniso_U_12
Er1 0.02000(16) 0.00911(15) 0.00636(15) 0.00006(9) 0.00131(9) 0.00166(11)
P1 0.0204(8) 0.0090(7) 0.0058(6) -0.0001(5) 0.0022(5) -0.0013(6)
P2 0.0219(8) 0.0119(7) 0.0102(7) -0.0007(5) 0.0019(6) -0.0029(6)
O1 0.025(2) 0.029(2) 0.0077(19) 0.0063(16) 0.0008(16) -0.0007(18)
O1W 0.039(3) 0.022(2) 0.013(2) 0.0005(16) 0.0043(18) -0.0113(19)
O2 0.028(2) 0.0119(18) 0.0110(19) -0.0010(15) -0.0010(16) -0.0026(16)
O2W 0.031(2) 0.022(2) 0.024(2) -0.0083(18) 0.0147(18) -0.0031(18)
O3 0.031(2) 0.0119(19) 0.0107(19) -0.0022(14) 0.0074(16) -0.0001(16)
O4 0.029(2) 0.020(2) 0.013(2) -0.0044(15) 0.0032(16) 0.0016(17)
O5 0.037(3) 0.016(2) 0.018(2) 0.0015(16) -0.0037(18) -0.0085(18)
O6 0.041(3) 0.017(2) 0.014(2) 0.0004(16) 0.0020(18) -0.0064(18)
C1 0.018(3) 0.029(3) 0.030(4) -0.008(3) 0.000(3) -0.005(3)
C2 0.021(3) 0.019(3) 0.035(4) 0.000(3) 0.003(3) -0.008(3)
C3 0.014(3) 0.020(3) 0.025(3) 0.002(2) 0.003(2) -0.001(2)
C4 0.020(3) 0.021(3) 0.018(3) 0.002(2) 0.002(2) 0.001(3)
C5 0.016(3) 0.018(3) 0.021(3) 0.002(2) -0.001(2) 0.002(2)
C6 0.020(3) 0.027(3) 0.021(3) 0.004(3) 0.003(2) 0.002(3)
C7 0.039(4) 0.050(4) 0.031(4) -0.016(3) 0.005(3) -0.011(3)
C8 0.027(3) 0.021(3) 0.025(3) 0.004(2) 0.008(3) -0.002(3)
C9 0.024(3) 0.016(3) 0.015(3) 0.005(2) 0.003(2) 0.003(2)

loop_
_atom_type_symbol
_atom_type_description
_atom_type_scat_dispersion_real
_atom_type_scat_dispersion_imag
_atom_type_scat_source
C C 0.0033 0.0016 'International Tables Vol C Tables 4.2.6.8 and 6.1.1.4'
H H 0.0000 0.0000 'International Tables Vol C Tables 4.2.6.8 and 6.1.1.4'
O O 0.0106 0.0060 'International Tables Vol C Tables 4.2.6.8 and 6.1.1.4'
P P 0.1023 0.0942 'International Tables Vol C Tables 4.2.6.8 and 6.1.1.4'
Er Er -0.2586 4.9576 'International Tables Vol C Tables 4.2.6.8 and 6.1.1.4'

loop_
_geom_angle_atom_site_label_1
_geom_angle_atom_site_label_2
_geom_angle_atom_site_label_3
_geom_angle
_geom_angle_site_symmetry_1
_geom_angle_site_symmetry_3
O5 Er1 O1 87.39(13) 4_565 4_565
O5 Er1 O2 157.95(13) 4_565 2_645
O1 Er1 O2 113.38(13) 4_565 2_645
O5 Er1 O3 82.20(13) 4_565 .
O1 Er1 O3 141.21(14) 4_565 .
O2 Er1 O3 76.87(13) 2_645 .
O5 Er1 O4 114.83(13) 4_565 2_655
O1 Er1 O4 77.39(13) 4_565 2_655
O2 Er1 O4 78.60(13) 2_645 2_655
O3 Er1 O4 140.51(13) . 2_655
O5 Er1 O1W 101.00(14) 4_565 .
O1 Er1 O1W 71.44(13) 4_565 .
O2 Er1 O1W 79.98(13) 2_645 .
O3 Er1 O1W 74.08(12) . .
O4 Er1 O1W 130.74(13) 2_655 .
O5 Er1 O2W 79.17(13) 4_565 .
O1 Er1 O2W 138.52(13) 4_565 .
O2 Er1 O2W 88.93(13) 2_645 .
O3 Er1 O2W 75.76(12) . .
O4 Er1 O2W 73.31(12) 2_655 .
O1W Er1 O2W 149.49(12) . .
O1 P1 O3 112.4(2) . .
O1 P1 O2 111.8(2) . .
O3 P1 O2 110.7(2) . .
O1 P1 C9 109.1(2) . .
O3 P1 C9 107.7(2) . .
O2 P1 C9 104.7(2) . .
O5 P2 O4 113.0(2) . .
O5 P2 O6 112.2(2) . .
O4 P2 O6 109.0(2) . .
O5 P2 C8 109.9(2) . .
O4 P2 C8 109.3(3) . .
O6 P2 C8 103.0(2) . .
P1 O1 Er1 173.8(2) . 4_566
P1 O2 Er1 134.1(2) . 2_655
P1 O3 Er1 147.6(2) . .
P2 O4 Er1 127.3(2) . 2_645
P2 O5 Er1 168.4(2) . 4_566
C2 C1 C6 118.6(5) . .
C2 C1 C7 121.4(5) . .
C6 C1 C7 120.0(6) . .
C3 C2 C1 121.5(5) . .
C2 C3 C4 118.2(5) . .
C2 C3 C8 122.3(5) . .
C4 C3 C8 119.3(5) . .
C5 C4 C3 121.6(5) . .
C4 C5 C6 118.4(5) . .
C4 C5 C9 120.5(5) . .
C6 C5 C9 120.6(5) . .
C5 C6 C1 121.5(5) . .
C3 C8 P2 112.2(4) . .
C5 C9 P1 110.7(4) . .

loop_
_geom_bond_atom_site_label_1
_geom_bond_atom_site_label_2
_geom_bond_distance
_geom_bond_site_symmetry_2
Er1 O5 2.245(4) 4_565
Er1 O1 2.251(3) 4_565
Er1 O2 2.260(3) 2_645
Er1 O3 2.276(3) .
Er1 O4 2.323(4) 2_655
Er1 O1W 2.393(4) .
Er1 O2W 2.419(4) .
P1 O1 1.512(4) .
P1 O3 1.518(4) .
P1 O2 1.543(4) .
P1 C9 1.813(5) .
P2 O5 1.498(4) .
P2 O4 1.509(4) .
P2 O6 1.569(4) .
P2 C8 1.811(6) .
O1 Er1 2.251(3) 4_566
O2 Er1 2.260(3) 2_655
O4 Er1 2.323(4) 2_645
O5 Er1 2.245(4) 4_566
C1 C2 1.386(8) .
C1 C6 1.391(8) .
C1 C7 1.507(8) .
C2 C3 1.383(8) .
C3 C4 1.403(8) .
C3 C8 1.502(7) .
C4 C5 1.378(8) .
C5 C6 1.389(8) .
C5 C9 1.500(7) .
